data_2200633
loop_
_publ_author_name
'Shan, Ning'
'Jones, William'

_publ_section_title
;
 1,4-Benzenedimethanol
;
_journal_issue 12
_journal_name_full 'Acta Crystallographica Section E'
_journal_page_first o1233
_journal_page_last o1234
_journal_paper_doi 10.1107/S1600536801019973
_journal_volume 57
_journal_year 2001
_chemical_formula_iupac 'C8 H10 O2'
_chemical_formula_moiety 'C8 H10 O2'
_chemical_formula_sum 'C8 H10 O2'
_chemical_formula_weight 138.16
_chemical_name_common p-Xylene-\a,\a'-diol
_chemical_name_systematic
;
1,4-Benzenedimethanol
;
_space_group_IT_number 14
_symmetry_cell_setting monoclinic
_symmetry_space_group_name_Hall '-P 2yn'
_symmetry_space_group_name_H-M 'P 1 21/n 1'
_cell_angle_alpha 90.00
_cell_angle_beta 101.798(5)
_cell_angle_gamma 90.00
_cell_formula_units_Z 4
_cell_length_a 4.8118(3)
_cell_length_b 15.4697(14)
_cell_length_c 9.7712(8)
_cell_measurement_reflns_used 2696
_cell_measurement_temperature 180(2)
_cell_measurement_theta_max 25.0
_cell_measurement_theta_min 1.0
_cell_volume 711.97(10)
_computing_cell_refinement 'HKL SCALEPACK (Otwinowski & Minor, 1997)'
_computing_data_collection 'COLLECT (Nonius, 1998)'
_computing_data_reduction
;
 HKL DENZO (Otwinowski & Minor, 1997) and SCALEPACK
;
_computing_molecular_graphics 'XP (Sheldrick, 1993) and CAMERON (Watkin et al., 1996)'
_computing_publication_material SHELXL97
_computing_structure_refinement 'SHELXL97 (Sheldrick, 1997)'
_computing_structure_solution 'SHELXS97 (Sheldrick, 1997)'
_diffrn_ambient_temperature 180(2)
_diffrn_measured_fraction_theta_full .949
_diffrn_measured_fraction_theta_max .949
_diffrn_measurement_device_type 'Nonius KappaCCD'
_diffrn_measurement_method 'Thin-slice \w and \f'
_diffrn_radiation_monochromator graphite
_diffrn_radiation_source 'fine-focus sealed tube'
_diffrn_radiation_type MoK\a
_diffrn_radiation_wavelength .71073
_diffrn_reflns_av_R_equivalents .0433
_diffrn_reflns_av_sigmaI/netI .0433
_diffrn_reflns_limit_h_max 5
_diffrn_reflns_limit_h_min -5
_diffrn_reflns_limit_k_max 18
_diffrn_reflns_limit_k_min -18
_diffrn_reflns_limit_l_max 11
_diffrn_reflns_limit_l_min -9
_diffrn_reflns_number 4055
_diffrn_reflns_theta_full 24.98
_diffrn_reflns_theta_max 25.0
_diffrn_reflns_theta_min 4.4
_diffrn_standards_number 0
_exptl_absorpt_coefficient_mu .092
_exptl_absorpt_correction_T_max .918
_exptl_absorpt_correction_T_min .890
_exptl_absorpt_correction_type multi-scan
_exptl_absorpt_process_details '(SORTAV; Blessing, 1995)'
_exptl_crystal_colour colourless
_exptl_crystal_density_diffrn 1.289
_exptl_crystal_density_method 'not measured'
_exptl_crystal_description needle
_exptl_crystal_F_000 296
_exptl_crystal_size_max .46
_exptl_crystal_size_mid .10
_exptl_crystal_size_min .05
_refine_diff_density_max .154
_refine_diff_density_min -.174
_refine_ls_extinction_method none
_refine_ls_goodness_of_fit_ref 1.047
_refine_ls_hydrogen_treatment mixed
_refine_ls_matrix_type full
_refine_ls_number_parameters 99
_refine_ls_number_reflns 1238
_refine_ls_number_restraints 0
_refine_ls_restrained_S_all 1.047
_refine_ls_R_factor_all .0552
_refine_ls_R_factor_gt .0401
_refine_ls_shift/su_max <0.001
_refine_ls_shift/su_mean .000
_refine_ls_structure_factor_coef Fsqd
_refine_ls_weighting_details 'calc w = 1/[\s^2^(Fo^2^)+(0.0455P)^2^+0.1336P] where P = (Fo^2^+2Fc^2^)/3'
_refine_ls_weighting_scheme calc
_refine_ls_wR_factor_ref .101
_reflns_number_gt 974
_reflns_number_total 1238
_reflns_threshold_expression I>2\s(I)
_cod_data_source_file cf6130.cif
_cod_data_source_block I
_cod_depositor_comments
;
The following automatic conversions were performed:
'_symmetry_cell_setting' value 'Monoclinic' changed to 'monoclinic'
according to '/home/saulius/struct/CIF-dictionaries/cif_core.dic'
dictionary named 'cif_core.dic' version 2.4.1 from 2010-06-29.

Automatic conversion script
Id: cif_fix_enum 1527 2010-12-29 10:47:43Z saulius 

The following automatic conversions were performed:

'_chemical_melting_point' value 'not measured' was changed to '?' -
the value is undefined or not given.

'_symmetry_cell_setting' value
'Monoclinic' changed to 'monoclinic' according to
/home/saulius/struct/CIF-dictionaries/cif_core.dic dictionary named
'cif_core.dic' version 2.4.1 from 2010-06-29.

Automatic conversion script
Id: cif_fix_values 1715 2011-07-08 13:25:40Z adriana 
;
_cod_original_sg_symbol_H-M 'P 21/n'
_cod_database_code 2200633
_cod_database_fobs_code 2200633

loop_
_symmetry_equiv_pos_as_xyz
'x, y, z'
'-x+1/2, y+1/2, -z+1/2'
'-x, -y, -z'
'x-1/2, -y-1/2, z-1/2'

loop_
_atom_site_label
_atom_site_fract_x
_atom_site_fract_y
_atom_site_fract_z
_atom_site_U_iso_or_equiv
_atom_site_adp_type
_atom_site_calc_flag
_atom_site_refinement_flags
_atom_site_occupancy
_atom_site_disorder_assembly
_atom_site_disorder_group
_atom_site_type_symbol
H01 -.019(5) .3502(16) .758(2) .080(7) Uiso d . 1 . . H
O1 .1431(2) .32039(8) .76067(13) .0436(4) Uani d . 1 . . O
H02 1.020(5) -.1320(15) .754(2) .077(7) Uiso d . 1 . . H
O2 .8633(2) -.09855(8) .75766(14) .0438(4) Uani d . 1 . . O
C1 .3407(3) .17742(10) .79918(15) .0272(4) Uani d . 1 . . C
C3 .6625(3) .05778(10) .86612(16) .0312(4) Uani d . 1 . . C
H3 .7582 .0200 .9369 .037 Uiso calc R 1 . . H
C2 .4853(3) .12122(10) .90003(16) .0311(4) Uani d . 1 . . C
H2 .4621 .1264 .9939 .037 Uiso calc R 1 . . H
C5 .5595(3) .10499(10) .62968(16) .0323(4) Uani d . 1 . . C
H5 .5845 .1000 .5361 .039 Uiso calc R 1 . . H
C6 .3807(3) .16856(10) .66313(16) .0321(4) Uani d . 1 . . C
H6 .2850 .2063 .5923 .038 Uiso calc R 1 . . H
C8 .9023(3) -.01801(10) .69371(18) .0346(4) Uani d . 1 . . C
H8A .8671 -.0253 .5909 .041 Uiso calc R 1 . . H
H8B 1.1007 .0017 .7259 .041 Uiso calc R 1 . . H
C7 .1413(3) .24332(10) .83848(17) .0345(4) Uani d . 1 . . C
H7A -.0535 .2193 .8209 .041 Uiso calc R 1 . . H
H7B .1984 .2564 .9395 .041 Uiso calc R 1 . . H
C4 .7023(3) .04866(10) .73057(16) .0269(4) Uani d . 1 . . C

loop_
_atom_site_aniso_label
_atom_site_aniso_U_11
_atom_site_aniso_U_22
_atom_site_aniso_U_33
_atom_site_aniso_U_12
_atom_site_aniso_U_13
_atom_site_aniso_U_23
O1 .0344(7) .0259(7) .0756(9) .0051(5) .0235(6) .0121(6)
O2 .0329(7) .0234(7) .0796(9) .0010(5) .0222(6) .0013(6)
C1 .0237(7) .0219(9) .0371(9) -.0045(6) .0086(6) -.0014(7)
C3 .0293(8) .0296(9) .0338(9) .0012(7) .0046(7) .0055(7)
C2 .0344(9) .0309(10) .0297(8) -.0019(7) .0105(7) .0006(7)
C5 .0360(9) .0316(9) .0313(9) -.0020(7) .0113(7) -.0004(7)
C6 .0346(9) .0284(9) .0330(9) .0026(7) .0063(7) .0059(7)
C8 .0301(8) .0265(10) .0494(10) -.0038(7) .0136(8) -.0018(8)
C7 .0352(9) .0263(9) .0445(10) -.0006(7) .0144(7) .0009(8)
C4 .0221(8) .0224(9) .0373(9) -.0055(6) .0084(7) -.0013(7)

loop_
_atom_type_symbol
_atom_type_description
_atom_type_scat_dispersion_real
_atom_type_scat_dispersion_imag
_atom_type_scat_source
C C .0033 .0016 'International Tables Vol C Tables 4.2.6.8 and 6.1.1.4'
H H .0000 .0000 'International Tables Vol C Tables 4.2.6.8 and 6.1.1.4'
O O .0106 .0060 'International Tables Vol C Tables 4.2.6.8 and 6.1.1.4'

loop_
_geom_angle_atom_site_label_1
_geom_angle_atom_site_label_2
_geom_angle_atom_site_label_3
_geom_angle
_geom_angle_publ_flag
C7 O1 H01 110.4(15) no
C8 O2 H02 107.0(14) no
C6 C1 C2 118.03(14) no
C6 C1 C7 122.17(14) no
C2 C1 C7 119.77(14) no
C4 C3 C2 120.93(14) no
C4 C3 H3 119.5 no
C2 C3 H3 119.5 no
C3 C2 C1 121.17(14) no
C3 C2 H2 119.4 no
C1 C2 H2 119.4 no
C4 C5 C6 121.19(14) no
C4 C5 H5 119.4 no
C6 C5 H5 119.4 no
C1 C6 C5 120.60(14) no
C1 C6 H6 119.7 no
C5 C6 H6 119.7 no
O2 C8 C4 110.29(13) no
O2 C8 H8A 109.6 no
C4 C8 H8A 109.6 no
O2 C8 H8B 109.6 no
C4 C8 H8B 109.6 no
H8A C8 H8B 108.1 no
O1 C7 C1 111.09(13) no
O1 C7 H7A 109.4 no
C1 C7 H7A 109.4 no
O1 C7 H7B 109.4 no
C1 C7 H7B 109.4 no
H7A C7 H7B 108.0 no
C3 C4 C5 118.07(14) no
C3 C4 C8 121.31(14) no
C5 C4 C8 120.57(14) no

loop_
_geom_bond_atom_site_label_1
_geom_bond_atom_site_label_2
_geom_bond_site_symmetry_2
_geom_bond_distance
_geom_bond_publ_flag
O1 C7 . 1.4150(19) no
O1 H01 . .90(3) no
O2 C8 . 1.4233(19) no
O2 H02 . .92(2) no
C1 C6 . 1.388(2) no
C1 C2 . 1.389(2) no
C1 C7 . 1.503(2) no
C3 C4 . 1.384(2) no
C3 C2 . 1.384(2) no
C3 H3 . .950 no
C2 H2 . .950 no
C5 C4 . 1.388(2) no
C5 C6 . 1.389(2) no
C5 H5 . .950 no
C6 H6 . .950 no
C8 C4 . 1.504(2) no
C8 H8A . .990 no
C8 H8B . .990 no
C7 H7A . .990 no
C7 H7B . .990 no

loop_
_geom_hbond_atom_site_label_D
_geom_hbond_atom_site_label_H
_geom_hbond_atom_site_label_A
_geom_hbond_site_symmetry_A
_geom_hbond_distance_DH
_geom_hbond_distance_HA
_geom_hbond_distance_DA
_geom_hbond_angle_DHA
_geom_hbond_publ_flag
O1 H01 O2 2_556 .90(3) 1.82(3) 2.7138(15) 174(2) yes
O2 H02 O1 2_646 .92(2) 1.81(3) 2.7238(14) 170(2) yes
C2 H2 O1 4_666 .95 2.70 3.566(2) 152 yes

loop_
_cod_related_entry_id
_cod_related_entry_database
_cod_related_entry_code
1 ChemSpider 11022
